data_7232175
loop_
_publ_author_name
'Chen, Ke'
'Hao, Wen-Juan'
'Tu, Shu-Jiang'
'Jiang, Bo'

_publ_section_title
;
 Metal-free synthesis of triarylated (Z)-nitrones via H2O-mediated
 1,3-dipolar transfer under aerobic conditions
;
_journal_issue 3
_journal_name_full 'Green Chemistry'
_journal_page_first 675
_journal_paper_doi 10.1039/C8GC03593H
_journal_volume 21
_journal_year 2019
_chemical_formula_sum 'C27 H31 N O3'
_chemical_formula_weight 417.53
_space_group_IT_number 14
_space_group_name_Hall '-P 2ybc'
_space_group_name_H-M_alt 'P 1 21/c 1'
_symmetry_cell_setting monoclinic
_symmetry_space_group_name_Hall '-P 2ybc'
_symmetry_space_group_name_H-M 'P 1 21/c 1'
_atom_sites_solution_hydrogens geom
_atom_sites_solution_primary direct
_atom_sites_solution_secondary difmap
_audit_creation_method SHELXL-97
_audit_update_record
;
2018-11-17 deposited with the CCDC.
2019-01-15 downloaded from the CCDC.
;
_cell_angle_alpha 90.00
_cell_angle_beta 102.110(2)
_cell_angle_gamma 90.00
_cell_formula_units_Z 4
_cell_length_a 10.8693(8)
_cell_length_b 19.0667(16)
_cell_length_c 11.8343(9)
_cell_measurement_reflns_used 2692
_cell_measurement_temperature 298(2)
_cell_measurement_theta_max 25.868
_cell_measurement_theta_min 2.194
_cell_volume 2398.0(3)
_computing_cell_refinement 'Bruker SMART'
_computing_data_collection 'Bruker SMART'
_computing_data_reduction 'Bruker SHELXTL'
_computing_molecular_graphics 'Bruker SHELXTL'
_computing_publication_material 'Bruker SHELXTL'
_computing_structure_refinement 'SHELXL-97 (Sheldrick, 1997)'
_computing_structure_solution 'SHELXS-97 (Sheldrick, 1990)'
_diffrn_ambient_temperature 298(2)
_diffrn_measured_fraction_theta_full 0.999
_diffrn_measured_fraction_theta_max 0.999
_diffrn_measurement_device_type 'CCD area detector'
_diffrn_measurement_method 'phi and omega scans'
_diffrn_radiation_monochromator graphite
_diffrn_radiation_source 'fine-focus sealed tube'
_diffrn_radiation_type MoK\a
_diffrn_radiation_wavelength 0.71073
_diffrn_reflns_av_R_equivalents 0.0456
_diffrn_reflns_av_sigmaI/netI 0.0523
_diffrn_reflns_limit_h_max 12
_diffrn_reflns_limit_h_min -12
_diffrn_reflns_limit_k_max 20
_diffrn_reflns_limit_k_min -22
_diffrn_reflns_limit_l_max 12
_diffrn_reflns_limit_l_min -14
_diffrn_reflns_number 11733
_diffrn_reflns_theta_full 25.02
_diffrn_reflns_theta_max 25.02
_diffrn_reflns_theta_min 2.19
_exptl_absorpt_coefficient_mu 0.075
_exptl_absorpt_correction_T_max 0.9926
_exptl_absorpt_correction_T_min 0.9708
_exptl_absorpt_correction_type multi-scan
_exptl_absorpt_process_details sadabs
_exptl_crystal_colour 'pale yellow'
_exptl_crystal_density_diffrn 1.157
_exptl_crystal_density_method 'not measured'
_exptl_crystal_description block
_exptl_crystal_F_000 896
_exptl_crystal_size_max 0.40
_exptl_crystal_size_mid 0.28
_exptl_crystal_size_min 0.10
_refine_diff_density_max 0.162
_refine_diff_density_min -0.141
_refine_diff_density_rms 0.030
_refine_ls_extinction_method none
_refine_ls_goodness_of_fit_ref 1.021
_refine_ls_hydrogen_treatment mixed
_refine_ls_matrix_type full
_refine_ls_number_parameters 289
_refine_ls_number_reflns 4216
_refine_ls_number_restraints 0
_refine_ls_restrained_S_all 1.021
_refine_ls_R_factor_all 0.0863
_refine_ls_R_factor_gt 0.0432
_refine_ls_shift/su_max 0.000
_refine_ls_shift/su_mean 0.000
_refine_ls_structure_factor_coef Fsqd
_refine_ls_weighting_details 'calc w=1/[\s^2^(Fo^2^)+(0.0355P)^2^+0.0000P] where P=(Fo^2^+2Fc^2^)/3'
_refine_ls_weighting_scheme calc
_refine_ls_wR_factor_gt 0.0886
_refine_ls_wR_factor_ref 0.0986
_reflns_number_gt 2437
_reflns_number_total 4216
_reflns_threshold_expression >2sigma(I)
_cod_data_source_file c8gc03593h2.cif
_cod_data_source_block 170727b
_cod_depositor_comments
;
The following automatic conversions were performed:

'_symmetry_cell_setting' value 'Monoclinic' changed to 'monoclinic'
according to
/home/data/users/saulius/crontab/automatic-downloads/rss-feeds/RSC/lib/dictionaries/cif_core.dic
dictionary named 'cif_core.dic' version 2.4.2 from 2011-04-26.

Automatic conversion script
Id: cif_fix_values 4973 2017-02-22 13:04:09Z antanas 

 Adding full bibliography for 7232175.cif.
;
_cod_original_sg_symbol_H-M P2(1)/c
_cod_database_code 7232175

loop_
_symmetry_equiv_pos_as_xyz
'x, y, z'
'-x, y+1/2, -z+1/2'
'-x, -y, -z'
'x, -y-1/2, z-1/2'

loop_
_atom_site_label
_atom_site_type_symbol
_atom_site_fract_x
_atom_site_fract_y
_atom_site_fract_z
_atom_site_U_iso_or_equiv
_atom_site_adp_type
_atom_site_occupancy
_atom_site_symmetry_multiplicity
_atom_site_calc_flag
_atom_site_refinement_flags
N1 N 0.11830(13) 0.22096(7) 0.77002(15) 0.0508(4) Uani 1 1 d .
O1 O 0.12272(12) 0.15132(6) 0.78445(12) 0.0643(4) Uani 1 1 d .
O2 O 0.35351(14) 0.13830(7) 0.82847(15) 0.0703(4) Uani 1 1 d .
H2 H 0.257(2) 0.1385(11) 0.798(2) 0.106 Uiso 1 1 d .
O3 O 0.07867(10) 0.54919(5) 0.76533(12) 0.0610(4) Uani 1 1 d .
H3 H 0.0047 0.5580 0.7645 0.092 Uiso 1 1 calc R
C1 C 0.19186(16) 0.26394(9) 0.84051(18) 0.0471(5) Uani 1 1 d .
C2 C 0.29706(16) 0.23960(9) 0.93080(18) 0.0490(5) Uani 1 1 d .
C3 C 0.37052(17) 0.17969(10) 0.9223(2) 0.0569(6) Uani 1 1 d .
C4 C 0.4707(2) 0.16368(12) 1.0137(2) 0.0725(7) Uani 1 1 d .
H4 H 0.5199 0.1244 1.0085 0.087 Uiso 1 1 calc R
C5 C 0.4976(2) 0.20430(13) 1.1102(2) 0.0791(7) Uani 1 1 d .
H5 H 0.5642 0.1922 1.1701 0.095 Uiso 1 1 calc R
C6 C 0.42670(19) 0.26350(11) 1.1201(2) 0.0683(6) Uani 1 1 d .
H6 H 0.4454 0.2914 1.1860 0.082 Uiso 1 1 calc R
C7 C 0.32885(17) 0.28019(10) 1.0313(2) 0.0579(6) Uani 1 1 d .
H7 H 0.2816 0.3201 1.0378 0.070 Uiso 1 1 calc R
C8 C 0.02384(17) 0.24312(9) 0.67054(18) 0.0496(5) Uani 1 1 d .
C9 C -0.09589(18) 0.21717(9) 0.65781(19) 0.0576(5) Uani 1 1 d .
H9 H -0.1151 0.1856 0.7115 0.069 Uiso 1 1 calc R
C10 C -0.18740(19) 0.23796(10) 0.5654(2) 0.0668(6) Uani 1 1 d .
H10 H -0.2689 0.2208 0.5568 0.080 Uiso 1 1 calc R
C11 C -0.1586(2) 0.28426(11) 0.4853(2) 0.0738(7) Uani 1 1 d .
H11 H -0.2208 0.2987 0.4232 0.089 Uiso 1 1 calc R
C12 C -0.0377(2) 0.30900(11) 0.4973(2) 0.0706(6) Uani 1 1 d .
H12 H -0.0183 0.3398 0.4426 0.085 Uiso 1 1 calc R
C13 C 0.05498(19) 0.28857(10) 0.5897(2) 0.0600(6) Uani 1 1 d .
H13 H 0.1369 0.3050 0.5976 0.072 Uiso 1 1 calc R
C14 C 0.16237(15) 0.33977(8) 0.82957(16) 0.0444(5) Uani 1 1 d .
C15 C 0.04175(15) 0.36371(8) 0.82818(16) 0.0438(5) Uani 1 1 d .
H15 H -0.0181 0.3319 0.8425 0.053 Uiso 1 1 calc R
C16 C 0.00667(14) 0.43314(8) 0.80633(15) 0.0392(4) Uani 1 1 d .
C17 C 0.10087(15) 0.47946(8) 0.78827(15) 0.0416(5) Uani 1 1 d .
C18 C 0.22664(15) 0.45787(8) 0.79291(16) 0.0406(4) Uani 1 1 d .
C19 C 0.25270(16) 0.38765(9) 0.81343(16) 0.0457(5) Uani 1 1 d .
H19 H 0.3343 0.3719 0.8165 0.055 Uiso 1 1 calc R
C20 C -0.13170(15) 0.45567(8) 0.79521(17) 0.0457(5) Uani 1 1 d .
C21 C -0.21286(16) 0.39359(10) 0.8192(2) 0.0765(7) Uani 1 1 d .
H21A H -0.2982 0.4089 0.8128 0.115 Uiso 1 1 calc R
H21B H -0.1808 0.3760 0.8957 0.115 Uiso 1 1 calc R
H21C H -0.2103 0.3570 0.7639 0.115 Uiso 1 1 calc R
C22 C -0.18465(17) 0.47921(10) 0.67077(18) 0.0647(6) Uani 1 1 d .
H22A H -0.1391 0.5195 0.6535 0.097 Uiso 1 1 calc R
H22B H -0.2720 0.4910 0.6623 0.097 Uiso 1 1 calc R
H22C H -0.1761 0.4418 0.6186 0.097 Uiso 1 1 calc R
C23 C -0.14644(16) 0.51280(9) 0.88296(17) 0.0565(5) Uani 1 1 d .
H23A H -0.0934 0.5519 0.8749 0.085 Uiso 1 1 calc R
H23B H -0.1226 0.4942 0.9598 0.085 Uiso 1 1 calc R
H23C H -0.2325 0.5280 0.8690 0.085 Uiso 1 1 calc R
C24 C 0.32846(16) 0.50955(9) 0.77384(19) 0.0520(5) Uani 1 1 d .
C25 C 0.45589(16) 0.47315(10) 0.7831(2) 0.0732(7) Uani 1 1 d .
H25A H 0.4489 0.4378 0.7244 0.110 Uiso 1 1 calc R
H25B H 0.4807 0.4517 0.8579 0.110 Uiso 1 1 calc R
H25C H 0.5179 0.5071 0.7730 0.110 Uiso 1 1 calc R
C26 C 0.34640(19) 0.56693(11) 0.8663(2) 0.0918(9) Uani 1 1 d .
H26A H 0.4109 0.5988 0.8542 0.138 Uiso 1 1 calc R
H26B H 0.3707 0.5460 0.9414 0.138 Uiso 1 1 calc R
H26C H 0.2689 0.5921 0.8611 0.138 Uiso 1 1 calc R
C27 C 0.2940(2) 0.54123(13) 0.6535(2) 0.1018(9) Uani 1 1 d .
H27A H 0.2853 0.5045 0.5969 0.153 Uiso 1 1 calc R
H27B H 0.3590 0.5730 0.6426 0.153 Uiso 1 1 calc R
H27C H 0.2158 0.5661 0.6451 0.153 Uiso 1 1 calc R

loop_
_atom_site_aniso_label
_atom_site_aniso_U_11
_atom_site_aniso_U_22
_atom_site_aniso_U_33
_atom_site_aniso_U_23
_atom_site_aniso_U_13
_atom_site_aniso_U_12
N1 0.0452(9) 0.0309(9) 0.0766(13) 0.0001(8) 0.0132(9) 0.0046(7)
O1 0.0585(9) 0.0294(7) 0.1023(12) -0.0011(7) 0.0110(8) 0.0007(6)
O2 0.0621(9) 0.0513(9) 0.1014(13) -0.0057(8) 0.0257(9) 0.0120(7)
O3 0.0430(7) 0.0355(7) 0.1074(12) 0.0121(7) 0.0223(7) 0.0053(6)
C1 0.0376(10) 0.0347(10) 0.0710(15) 0.0004(10) 0.0158(10) 0.0008(9)
C2 0.0380(11) 0.0380(10) 0.0729(16) 0.0076(10) 0.0160(10) 0.0026(9)
C3 0.0448(12) 0.0431(12) 0.0865(18) 0.0125(12) 0.0222(12) 0.0053(10)
C4 0.0547(14) 0.0640(14) 0.100(2) 0.0190(15) 0.0202(14) 0.0214(11)
C5 0.0566(14) 0.0865(18) 0.091(2) 0.0250(16) 0.0084(13) 0.0080(14)
C6 0.0553(13) 0.0718(15) 0.0756(17) 0.0063(12) 0.0083(12) -0.0038(12)
C7 0.0461(12) 0.0491(12) 0.0791(17) 0.0033(12) 0.0146(11) -0.0012(10)
C8 0.0499(12) 0.0338(10) 0.0656(15) -0.0059(10) 0.0132(10) 0.0060(9)
C9 0.0542(13) 0.0437(11) 0.0730(16) -0.0014(10) 0.0088(11) 0.0009(10)
C10 0.0575(14) 0.0538(13) 0.0851(19) -0.0050(12) 0.0055(13) 0.0011(11)
C11 0.0829(18) 0.0613(14) 0.0709(18) -0.0028(13) 0.0017(13) 0.0071(13)
C12 0.0914(18) 0.0605(14) 0.0624(17) 0.0013(12) 0.0219(14) 0.0015(13)
C13 0.0615(13) 0.0515(13) 0.0710(17) -0.0065(11) 0.0234(12) 0.0031(10)
C14 0.0365(10) 0.0333(10) 0.0636(14) 0.0003(9) 0.0106(9) 0.0018(8)
C15 0.0366(10) 0.0366(10) 0.0592(14) -0.0024(9) 0.0125(9) -0.0017(8)
C16 0.0349(10) 0.0333(9) 0.0496(12) -0.0039(8) 0.0094(8) 0.0018(8)
C17 0.0414(10) 0.0294(10) 0.0537(13) -0.0010(8) 0.0092(9) 0.0025(8)
C18 0.0368(10) 0.0340(10) 0.0516(13) -0.0006(9) 0.0109(8) -0.0008(8)
C19 0.0349(10) 0.0395(11) 0.0629(14) -0.0025(9) 0.0109(9) 0.0041(8)
C20 0.0339(10) 0.0392(10) 0.0631(14) -0.0024(9) 0.0083(9) 0.0027(8)
C21 0.0368(11) 0.0523(13) 0.143(2) 0.0022(13) 0.0249(13) -0.0015(9)
C22 0.0508(12) 0.0658(13) 0.0710(17) -0.0116(12) -0.0015(11) 0.0106(10)
C23 0.0458(11) 0.0587(12) 0.0675(15) -0.0014(11) 0.0179(10) 0.0120(10)
C24 0.0381(10) 0.0403(11) 0.0804(16) 0.0058(10) 0.0190(10) -0.0003(8)
C25 0.0420(12) 0.0613(13) 0.121(2) 0.0064(13) 0.0268(12) -0.0022(10)
C26 0.0629(15) 0.0614(14) 0.154(3) -0.0319(15) 0.0281(15) -0.0198(12)
C27 0.0745(16) 0.115(2) 0.124(3) 0.0635(18) 0.0380(16) 0.0066(14)

loop_
_atom_type_symbol
_atom_type_description
_atom_type_scat_dispersion_real
_atom_type_scat_dispersion_imag
_atom_type_scat_source
C C 0.0033 0.0016 'International Tables Vol C Tables 4.2.6.8 and 6.1.1.4'
H H 0.0000 0.0000 'International Tables Vol C Tables 4.2.6.8 and 6.1.1.4'
N N 0.0061 0.0033 'International Tables Vol C Tables 4.2.6.8 and 6.1.1.4'
O O 0.0106 0.0060 'International Tables Vol C Tables 4.2.6.8 and 6.1.1.4'

loop_
_geom_angle_atom_site_label_1
_geom_angle_atom_site_label_2
_geom_angle_atom_site_label_3
_geom_angle
C1 N1 O1 122.47(16)
C1 N1 C8 124.43(15)
O1 N1 C8 113.10(14)
N1 O1 H2 100.9(8)
C3 O2 H2 103.7(13)
C17 O3 H3 109.5
N1 C1 C2 122.85(15)
N1 C1 C14 117.50(16)
C2 C1 C14 119.60(16)
C7 C2 C3 117.80(18)
C7 C2 C1 117.35(16)
C3 C2 C1 124.82(19)
O2 C3 C4 117.48(19)
O2 C3 C2 123.63(19)
C4 C3 C2 118.8(2)
C5 C4 C3 121.4(2)
C5 C4 H4 119.3
C3 C4 H4 119.3
C4 C5 C6 120.6(2)
C4 C5 H5 119.7
C6 C5 H5 119.7
C7 C6 C5 118.8(2)
C7 C6 H6 120.6
C5 C6 H6 120.6
C6 C7 C2 122.55(19)
C6 C7 H7 118.7
C2 C7 H7 118.7
C9 C8 C13 120.94(19)
C9 C8 N1 118.51(18)
C13 C8 N1 120.55(17)
C8 C9 C10 119.7(2)
C8 C9 H9 120.1
C10 C9 H9 120.1
C9 C10 C11 120.1(2)
C9 C10 H10 120.0
C11 C10 H10 120.0
C12 C11 C10 119.9(2)
C12 C11 H11 120.0
C10 C11 H11 120.0
C11 C12 C13 120.6(2)
C11 C12 H12 119.7
C13 C12 H12 119.7
C12 C13 C8 118.8(2)
C12 C13 H13 120.6
C8 C13 H13 120.6
C19 C14 C15 118.59(15)
C19 C14 C1 120.65(15)
C15 C14 C1 120.65(15)
C14 C15 C16 122.63(15)
C14 C15 H15 118.7
C16 C15 H15 118.7
C15 C16 C17 116.66(14)
C15 C16 C20 120.43(14)
C17 C16 C20 122.79(14)
O3 C17 C16 122.57(14)
O3 C17 C18 114.73(14)
C16 C17 C18 122.70(14)
C19 C18 C17 116.70(15)
C19 C18 C24 121.44(15)
C17 C18 C24 121.84(14)
C18 C19 C14 122.65(15)
C18 C19 H19 118.7
C14 C19 H19 118.7
C22 C20 C23 111.76(14)
C22 C20 C21 106.77(16)
C23 C20 C21 106.02(16)
C22 C20 C16 109.06(15)
C23 C20 C16 112.19(14)
C21 C20 C16 110.89(14)
C20 C21 H21A 109.5
C20 C21 H21B 109.5
H21A C21 H21B 109.5
C20 C21 H21C 109.5
H21A C21 H21C 109.5
H21B C21 H21C 109.5
C20 C22 H22A 109.5
C20 C22 H22B 109.5
H22A C22 H22B 109.5
C20 C22 H22C 109.5
H22A C22 H22C 109.5
H22B C22 H22C 109.5
C20 C23 H23A 109.5
C20 C23 H23B 109.5
H23A C23 H23B 109.5
C20 C23 H23C 109.5
H23A C23 H23C 109.5
H23B C23 H23C 109.5
C27 C24 C26 110.80(18)
C27 C24 C25 106.79(17)
C26 C24 C25 107.14(16)
C27 C24 C18 110.46(16)
C26 C24 C18 109.99(16)
C25 C24 C18 111.58(14)
C24 C25 H25A 109.5
C24 C25 H25B 109.5
H25A C25 H25B 109.5
C24 C25 H25C 109.5
H25A C25 H25C 109.5
H25B C25 H25C 109.5
C24 C26 H26A 109.5
C24 C26 H26B 109.5
H26A C26 H26B 109.5
C24 C26 H26C 109.5
H26A C26 H26C 109.5
H26B C26 H26C 109.5
C24 C27 H27A 109.5
C24 C27 H27B 109.5
H27A C27 H27B 109.5
C24 C27 H27C 109.5
H27A C27 H27C 109.5
H27B C27 H27C 109.5

loop_
_geom_bond_atom_site_label_1
_geom_bond_atom_site_label_2
_geom_bond_distance
N1 C1 1.314(2)
N1 O1 1.3383(16)
N1 C8 1.453(2)
O1 H2 1.46(3)
O2 C3 1.343(2)
O2 H2 1.03(3)
O3 C17 1.3681(17)
O3 H3 0.8200
C1 C2 1.467(3)
C1 C14 1.481(2)
C2 C7 1.400(3)
C2 C3 1.409(2)
C3 C4 1.398(3)
C4 C5 1.360(3)
C4 H4 0.9300
C5 C6 1.385(3)
C5 H5 0.9300
C6 C7 1.367(3)
C6 H6 0.9300
C7 H7 0.9300
C8 C9 1.371(2)
C8 C13 1.384(3)
C9 C10 1.374(3)
C9 H9 0.9300
C10 C11 1.378(3)
C10 H10 0.9300
C11 C12 1.375(3)
C11 H11 0.9300
C12 C13 1.378(3)
C12 H12 0.9300
C13 H13 0.9300
C14 C19 1.383(2)
C14 C15 1.385(2)
C15 C16 1.387(2)
C15 H15 0.9300
C16 C17 1.402(2)
C16 C20 1.543(2)
C17 C18 1.418(2)
C18 C19 1.379(2)
C18 C24 1.533(2)
C19 H19 0.9300
C20 C22 1.532(3)
C20 C23 1.536(2)
C20 C21 1.538(2)
C21 H21A 0.9600
C21 H21B 0.9600
C21 H21C 0.9600
C22 H22A 0.9600
C22 H22B 0.9600
C22 H22C 0.9600
C23 H23A 0.9600
C23 H23B 0.9600
C23 H23C 0.9600
C24 C27 1.519(3)
C24 C26 1.530(3)
C24 C25 1.533(2)
C25 H25A 0.9600
C25 H25B 0.9600
C25 H25C 0.9600
C26 H26A 0.9600
C26 H26B 0.9600
C26 H26C 0.9600
C27 H27A 0.9600
C27 H27B 0.9600
C27 H27C 0.9600

loop_
_geom_torsion_atom_site_label_1
_geom_torsion_atom_site_label_2
_geom_torsion_atom_site_label_3
_geom_torsion_atom_site_label_4
_geom_torsion
O1 N1 C1 C2 9.1(3)
C8 N1 C1 C2 -171.73(17)
O1 N1 C1 C14 -168.52(15)
C8 N1 C1 C14 10.7(3)
N1 C1 C2 C7 -149.61(18)
C14 C1 C2 C7 27.9(2)
N1 C1 C2 C3 32.4(3)
C14 C1 C2 C3 -150.06(17)
C7 C2 C3 O2 -176.81(17)
C1 C2 C3 O2 1.2(3)
C7 C2 C3 C4 0.1(3)
C1 C2 C3 C4 178.08(17)
O2 C3 C4 C5 177.55(19)
C2 C3 C4 C5 0.5(3)
C3 C4 C5 C6 -0.6(3)
C4 C5 C6 C7 0.3(3)
C5 C6 C7 C2 0.3(3)
C3 C2 C7 C6 -0.5(3)
C1 C2 C7 C6 -178.61(18)
C1 N1 C8 C9 -129.62(19)
O1 N1 C8 C9 49.6(2)
C1 N1 C8 C13 51.4(3)
O1 N1 C8 C13 -129.36(17)
C13 C8 C9 C10 -1.8(3)
N1 C8 C9 C10 179.16(17)
C8 C9 C10 C11 0.5(3)
C9 C10 C11 C12 0.8(3)
C10 C11 C12 C13 -0.8(3)
C11 C12 C13 C8 -0.5(3)
C9 C8 C13 C12 1.8(3)
N1 C8 C13 C12 -179.22(17)
N1 C1 C14 C19 -125.54(19)
C2 C1 C14 C19 56.8(2)
N1 C1 C14 C15 50.5(2)
C2 C1 C14 C15 -127.20(19)
C19 C14 C15 C16 2.9(3)
C1 C14 C15 C16 -173.24(18)
C14 C15 C16 C17 -1.6(3)
C14 C15 C16 C20 174.59(17)
C15 C16 C17 O3 179.66(16)
C20 C16 C17 O3 3.5(3)
C15 C16 C17 C18 -0.7(3)
C20 C16 C17 C18 -176.79(16)
O3 C17 C18 C19 -178.68(16)
C16 C17 C18 C19 1.6(3)
O3 C17 C18 C24 0.2(2)
C16 C17 C18 C24 -179.51(17)
C17 C18 C19 C14 -0.3(3)
C24 C18 C19 C14 -179.22(18)
C15 C14 C19 C18 -1.8(3)
C1 C14 C19 C18 174.28(18)
C15 C16 C20 C22 -113.64(18)
C17 C16 C20 C22 62.3(2)
C15 C16 C20 C23 121.99(18)
C17 C16 C20 C23 -62.0(2)
C15 C16 C20 C21 3.6(2)
C17 C16 C20 C21 179.63(18)
C19 C18 C24 C27 117.5(2)
C17 C18 C24 C27 -61.3(2)
C19 C18 C24 C26 -119.85(19)
C17 C18 C24 C26 61.3(2)
C19 C18 C24 C25 -1.1(3)
C17 C18 C24 C25 -179.92(17)
